data_7036868
loop_
_publ_author_name
'Solana-Madruga, E'
'Dos Santos-Garc\'ia, A J'
'Ar\'evalo-L\'opez, A M'
'\'Avila-Brande, D'
'Ritter, C.'
'Attfield, J. P.'
'S\'aez-Puche, R'

_publ_section_title
;
 High pressure synthesis of polar and non-polar cation-ordered polymorphs
 of Mn2ScSbO6.
;
_journal_issue 47
_journal_name_full 'Dalton transactions (Cambridge, England : 2003)'
_journal_page_first 20441
_journal_page_last 20448
_journal_paper_doi 10.1039/c5dt03445k
_journal_volume 44
_journal_year 2015
_chemical_formula_moiety Mn2O6SbSc
_chemical_formula_structural Mn2_O6_Sb_Sc
_chemical_formula_sum 'Mn2 O6 Sb Sc'
_chemical_formula_weight 372.58
_chemical_name_common Mn2ScSbO6-Ni3TeO6
_chemical_name_systematic Mn2ScSbO6
_space_group_IT_number 146
_symmetry_cell_setting trigonal
_symmetry_space_group_name_Hall 'R 3'
_symmetry_space_group_name_H-M 'R 3 :H'
_audit_update_record
;
2015-09-30 deposited with the CCDC.
2015-10-12 downloaded from the CCDC.
;
_cell_angle_alpha 90.00000
_cell_angle_beta 90.00000
_cell_angle_gamma 120.00000
_cell_formula_units_Z 3
_cell_length_a 5.3419(5)
_cell_length_b 5.3419(5)
_cell_length_c 14.0603(2)
_cell_measurement_temperature 300
_cell_volume 347.47(5)
_computing_structure_refinement FULLPROF
_diffrn_ambient_temperature 300
_diffrn_radiation_probe x-ray
_diffrn_radiation_type Cu_K\a
_diffrn_radiation_wavelength 1.540560
_diffrn_source 'X-ray tube'
_diffrn_source_type Panalytical
_exptl_crystal_colour black
_pd_instr_location ' ?'
_pd_meas_2theta_range_inc 0.017000
_pd_meas_2theta_range_max 119.98600
_pd_meas_2theta_range_min 5.11700
_pd_meas_number_of_points 3200
_pd_proc_2theta_range_inc 0.017000
_pd_proc_2theta_range_max 119.9284
_pd_proc_2theta_range_min 5.0594
_pd_proc_ls_background_function 'Legendre polynomials'
_pd_proc_ls_pref_orient_corr ' ?'
_pd_proc_ls_profile_function 'Thomson-Cox-Hastings function'
_pd_proc_ls_prof_R_factor 3.0413
_pd_proc_ls_prof_wR_expected 3.2511
_pd_proc_ls_prof_wR_factor 3.8604
_pd_proc_wavelength 1.540560
_pd_spec_mounting ' ?'
_refine_ls_goodness_of_fit_all 1.5740
_refine_ls_number_parameters 116
_refine_ls_number_reflns 121
_refine_ls_number_restraints 0
_refine_ls_R_I_factor 6.1775
_cod_data_source_file c5dt03445k2.cif
_cod_data_source_block NTO_RT_D2B
_cod_original_cell_volume 347.467(6)
_cod_original_sg_symbol_H-M 'R 3'
_cod_original_formula_sum Mn2O6SbSc
_cod_database_code 7036868
_pd_proc_ls_prof_cr_factor 28.8874
_pd_proc_ls_prof_cwr_factor 18.7691
_pd_proc_ls_prof_cwr_expected 15.8208

loop_
_symmetry_equiv_pos_as_xyz
x,y,z
-y,x-y,z
-x+y,-x,z
x+2/3,y+1/3,z+1/3
-y+2/3,x-y+1/3,z+1/3
-x+y+2/3,-x+1/3,z+1/3
x+1/3,y+2/3,z+2/3
-y+1/3,x-y+2/3,z+2/3
-x+y+1/3,-x+2/3,z+2/3

loop_
_atom_site_label
_atom_site_fract_x
_atom_site_fract_y
_atom_site_fract_z
_atom_site_U_iso_or_equiv
_atom_site_occupancy
_atom_site_adp_type
_atom_site_type_symbol
MN1 0.33330 0.66670 0.1619(8) 0.65(5) 1.000 Uiso MN
MN2 0.66670 0.33330 0.3423(8) 0.65(5) 0.877(2) Uiso MN
SC2 0.66670 0.33330 0.3423(8) 0.65(5) 0.123(2) Uiso SC
SB 0.33330 0.66670 0.3823(8) 0.65(5) 1.000 Uiso SB
SC 0.00000 0.00000 0.2224(8) 0.65(5) 0.877(2) Uiso SC
MN 0.00000 0.00000 0.2224(8) 0.65(5) 0.123(2) Uiso MN
O1 0.641(1) 0.695(2) 0.2926(7) 0.72(5) 1.000 Uiso O
O2 0.998(2) 0.622(2) 0.4555(5) 0.72(5) 1.000 Uiso O

loop_
_atom_type_symbol
_atom_type_scat_Cromer_Mann_a1
_atom_type_scat_Cromer_Mann_b1
_atom_type_scat_Cromer_Mann_a2
_atom_type_scat_Cromer_Mann_b2
_atom_type_scat_Cromer_Mann_a3
_atom_type_scat_Cromer_Mann_b3
_atom_type_scat_Cromer_Mann_a4
_atom_type_scat_Cromer_Mann_b4
_atom_type_scat_Cromer_Mann_c
_atom_type_scat_dispersion_real
_atom_type_scat_dispersion_imag
_atom_type_scat_source
mn 11.28190 5.34090 7.35730 0.34320 3.01930 17.86740 2.24410 83.75430 1.08960 -0.56800 2.80800 International_Tables_for_Crystallography_Vol.C(1991)_Tables_6.1.1.4_and_6.1.1.5
sc 9.18900 9.02130 7.36790 0.57290 1.64090 136.10800 1.46800 51.35310 1.33290 0.28500 1.53300 International_Tables_for_Crystallography_Vol.C(1991)_Tables_6.1.1.4_and_6.1.1.5
o 3.04850 13.27710 2.28680 5.70110 1.54630 0.32390 0.86700 32.90890 0.25080 0.04700 0.03200 International_Tables_for_Crystallography_Vol.C(1991)_Tables_6.1.1.4_and_6.1.1.5
sb 19.64180 5.30340 19.04550 0.46070 5.03710 27.90740 2.68270 75.28250 4.59090 -0.28700 5.89400 International_Tables_for_Crystallography_Vol.C(1991)_Tables_6.1.1.4_and_6.1.1.5

loop_
_geom_angle_atom_site_label_1
_geom_angle_atom_site_label_2
_geom_angle_atom_site_label_3
_geom_angle_site_symmetry_1
_geom_angle_site_symmetry_2
_geom_angle_site_symmetry_3
_geom_angle
_geom_angle_publ_flag
MN1 O1 MN2 3a 9b 3a 121.0 0.4
MN1 O2 MN2 3a 9b 3a 118.4 0.3
MN1 O1 SB 3a 9b 3a 88.1 0.3
MN1 O2 SB 3a 9b 3a 117.2 0.3
MN2 O1 SB 3a 9b 3a 98.4 0.4
MN2 O2 SB 3a 9b 3a 93.8 0.3
MN1 O1 SC 3a 9b 3a 91.2 0.3
MN1 O2 SC 3a 9b 3a 97.0 0.3
MN2 O1 SC 3a 9b 3a 115.1 0.3
MN2 O2 SC 3a 9b 3a 83.9 0.3
SC O1 SB 3a 9b 3a 140.0 0.4
SC O2 SB 3a 9b 3a 141.8 0.4

loop_
_geom_bond_atom_site_label_1
_geom_bond_atom_site_label_2
_geom_bond_site_symmetry_1
_geom_bond_site_symmetry_2
_geom_bond_distance
_geom_bond_publ_flag
MN1 O1 3a 9b 2.42 0.01
MN1 O1 3a 9b 2.42 0.01
MN1 O1 3a 9b 2.42 0.01
MN1 O2 3a 9b 2.09 0.01
MN1 O2 3a 9b 2.09 0.01
MN1 O2 3a 9b 2.09 0.01
MN2 O1 3a 9b 2.12 0.01
MN2 O1 3a 9b 2.12 0.01
MN2 O1 3a 9b 2.12 0.01
MN2 O2 3a 9b 2.31 0.01
MN2 O2 3a 9b 2.31 0.01
MN2 O2 3a 9b 2.31 0.01
SC O1 3a 9b 2.04 0.01
SC O1 3a 9b 2.04 0.01
SC O1 3a 9b 2.04 0.01
SC O2 3a 9b 2.18 0.01
SC O2 3a 9b 2.18 0.01
SC O2 3a 9b 2.18 0.01
SB O1 3a 9b 2.02 0.01
SB O1 3a 9b 2.02 0.01
SB O1 3a 9b 2.02 0.01
SB O2 3a 9b 1.98 0.01
SB O2 3a 9b 1.98 0.01
SB O2 3a 9b 1.98 0.01

loop_
_cod_changelog_entry_id
_cod_changelog_entry_author
_cod_changelog_entry_date
_cod_changelog_entry_text
1 'Id: cif_fix_values 3271 2015-04-21 07:52:19Z andrius' ?
;
The following automatic conversions were performed:

'_symmetry_cell_setting' value 'Trigonal' changed to 'trigonal'
according to
/usr/data/users/saulius/crontab/automatic-downloads/rss-feeds/RSC/lib/dictionaries/cif_core.dic
dictionary named 'cif_core.dic' version 2.4.2 from 2011-04-26.
;
2 codbot ?
;
 Adding full bibliography for 7036868--7036870.cif.
;
3 'Saulius Gra\<zulis' 2023-04-27T12:04:00+03:00
;This file specified '_diffrn_measurement_device_type neutron', but
the '_diffrn_radiation_type' value was set to 'Cu_K\a' with the
appropriate wavelength and '_diffrn_source' was given as 'X-ray
tube'. Since the paper reports both neutron and X-ray PD structures
and this is the only file that mentions X-ray source, I assumed that
the 'neutron' device type designator was left as a mistake and
commented it out.
;
